data_1546968
loop_
_publ_author_name
'Fieser, Megan E.'
'Palumbo, Chad T.'
'La Pierre, Henry Storms'
'Halter, Dominik P.'
'Voora, Vamsee K.'
'Ziller, Joseph W.'
'Furche, Filipp'
'Meyer, Karsten'
'Evans, William J.'

_publ_section_title
;
 Comparisons of Lanthanide / Actinide +2 Ions in a Tris(aryloxide)arene
 Coordination Environment
;
_journal_name_full 'Chem. Sci.'
_journal_paper_doi 10.1039/C7SC02337E
_journal_year 2017
_chemical_absolute_configuration ad
_chemical_formula_sum 'C85 H121.6 Dy K N2 O10.6'
_chemical_formula_weight 1542.64
_space_group_crystal_system cubic
_space_group_IT_number 198
_space_group_name_Hall 'P 2ac 2ab 3'
_space_group_name_H-M_alt 'P 21 3'
_symmetry_space_group_name_Hall 'P 2ac 2ab 3'
_symmetry_space_group_name_H-M 'P 21 3'
_atom_sites_solution_hydrogens geom
_atom_sites_solution_primary direct
_atom_sites_solution_secondary difmap
_audit_creation_method SHELXL-2014/7
_audit_update_record
;
2017-03-19 deposited with the CCDC.
2017-09-07 downloaded from the CCDC.
;
_cell_angle_alpha 90
_cell_angle_beta 90
_cell_angle_gamma 90
_cell_formula_units_Z 4
_cell_length_a 19.7730(7)
_cell_length_b 19.7730(7)
_cell_length_c 19.7730(7)
_cell_measurement_reflns_used 2364
_cell_measurement_temperature 100(2)
_cell_measurement_theta_max 24.32
_cell_measurement_theta_min 2.52
_cell_volume 7730.7(5)
_computing_cell_refinement 'Bruker SAINT 8.34a, 2013'
_computing_data_collection 'Bruker APEX2 2014.9-0, 2014'
_computing_data_reduction 'Bruker SAINT 8.34a, 2013'
_computing_molecular_graphics 'Bruker SHELXTL'
_computing_publication_material 'Bruker SHELXTL'
_computing_structure_refinement 'SHELXL-2014/7 (Sheldrick, 2014)'
_computing_structure_solution 'Bruker SHELXTL 2014/4'
_diffrn_ambient_temperature 100(2)
_diffrn_measured_fraction_theta_full 0.925
_diffrn_measured_fraction_theta_max 0.884
_diffrn_measurement_device_type 'Bruker SMART APEX II CCD'
_diffrn_measurement_method '\f and \w scans'
_diffrn_radiation_type MoK\a
_diffrn_radiation_wavelength 0.71073
_diffrn_reflns_av_R_equivalents 0.0479
_diffrn_reflns_av_unetI/netI 0.0841
_diffrn_reflns_Laue_measured_fraction_full 0.925
_diffrn_reflns_Laue_measured_fraction_max 0.884
_diffrn_reflns_limit_h_max 12
_diffrn_reflns_limit_h_min -19
_diffrn_reflns_limit_k_max 12
_diffrn_reflns_limit_k_min -26
_diffrn_reflns_limit_l_max 26
_diffrn_reflns_limit_l_min -13
_diffrn_reflns_number 7546
_diffrn_reflns_point_group_measured_fraction_full 0.707
_diffrn_reflns_point_group_measured_fraction_max 0.647
_diffrn_reflns_theta_full 25.500
_diffrn_reflns_theta_max 28.259
_diffrn_reflns_theta_min 1.784
_diffrn_source sealed-tube
_exptl_absorpt_coefficient_mu 1.081
_exptl_absorpt_correction_T_max 0.7457
_exptl_absorpt_correction_T_min 0.6531
_exptl_absorpt_correction_type multi-scan
_exptl_absorpt_process_details 'Bruker SADABS 2014/5'
_exptl_crystal_colour red
_exptl_crystal_density_diffrn 1.325
_exptl_crystal_density_meas ?
_exptl_crystal_density_method not_measured
_exptl_crystal_description block
_exptl_crystal_F_000 3262
_exptl_crystal_size_max 0.260
_exptl_crystal_size_mid 0.230
_exptl_crystal_size_min 0.200
_refine_diff_density_max 0.428
_refine_diff_density_min -0.364
_refine_diff_density_rms 0.065
_refine_ls_abs_structure_details
; 
 Flack x determined using 788 quotients [(I+)-(I-)]/[(I+)+(I-)] 
 (Parsons, Flack and Wagner, Acta Cryst. B69 (2013) 249-259). 
;
_refine_ls_abs_structure_Flack 0.009(13)
_refine_ls_extinction_method none
_refine_ls_goodness_of_fit_ref 1.043
_refine_ls_hydrogen_treatment constr
_refine_ls_matrix_type full
_refine_ls_number_parameters 303
_refine_ls_number_reflns 4155
_refine_ls_number_restraints 0
_refine_ls_restrained_S_all 1.043
_refine_ls_R_factor_all 0.0571
_refine_ls_R_factor_gt 0.0457
_refine_ls_shift/su_max 0.000
_refine_ls_shift/su_mean 0.000
_refine_ls_structure_factor_coef Fsqd
_refine_ls_weighting_details 'w=1/[\s^2^(Fo^2^)+(0.0185P)^2^+0.2777P] where P=(Fo^2^+2Fc^2^)/3'
_refine_ls_weighting_scheme calc
_refine_ls_wR_factor_gt 0.0916
_refine_ls_wR_factor_ref 0.0956
_reflns_Friedel_coverage 0.353
_reflns_Friedel_fraction_full 0.445
_reflns_Friedel_fraction_max 0.368
_reflns_number_gt 3582
_reflns_number_total 4155
_reflns_threshold_expression 'I > 2\s(I)'
_cod_data_source_file c7sc02337e2.cif
_cod_data_source_block uci51
_cod_depositor_comments
;
The following automatic conversions were performed:

'_exptl_crystal_density_meas' value 'not_measured' was changed to '?'
- the value is perceived as not measured.

Automatic conversion script
Id: cif_fix_values 4973 2017-02-22 13:04:09Z antanas 
;
_cod_original_cell_volume 7730.7(8)
_cod_original_formula_sum 'C85 H121.60 Dy K N2 O10.60'
_cod_database_code 1546968
_shelx_shelxl_version_number 2014/7
_shelx_space_group_comment
; 
The symmetry employed for this shelxl refinement is uniquely defined 
by the following loop, which should always be used as a source of 
symmetry information in preference to the above space-group names. 
They are only intended as comments. 
;
_shelx_estimated_absorpt_t_min 0.766
_shelx_estimated_absorpt_t_max 0.813

loop_
_space_group_symop_operation_xyz
'x, y, z'
'-x+1/2, -y, z+1/2'
'-x, y+1/2, -z+1/2'
'x+1/2, -y+1/2, -z'
'z, x, y'
'z+1/2, -x+1/2, -y'
'-z+1/2, -x, y+1/2'
'-z, x+1/2, -y+1/2'
'y, z, x'
'-y, z+1/2, -x+1/2'
'y+1/2, -z+1/2, -x'
'-y+1/2, -z, x+1/2'

loop_
_atom_site_label
_atom_site_type_symbol
_atom_site_fract_x
_atom_site_fract_y
_atom_site_fract_z
_atom_site_U_iso_or_equiv
_atom_site_adp_type
_atom_site_occupancy
_atom_site_site_symmetry_order
_atom_site_calc_flag
_atom_site_refinement_flags_posn
_atom_site_refinement_flags_adp
_atom_site_refinement_flags_occupancy
_atom_site_disorder_assembly
_atom_site_disorder_group
Dy1 Dy 0.43756(4) 0.56244(4) 0.06244(4) 0.0192(3) Uani 0.4 3 d S T P . .
Dy2 Dy 0.45498(3) 0.54502(3) 0.04502(3) 0.01575(18) Uani 0.6 3 d S T P . .
O2 O 0.5159(4) 0.4841(4) -0.0159(4) 0.051(3) Uani 0.6 3 d S T P . .
H2 H 0.4982 0.4803 -0.0543 0.076 Uiso 0.2 1 calc R U P . .
O1 O 0.52607(17) 0.53177(17) 0.12453(17) 0.0231(8) Uani 1 1 d . . . . .
C1 C 0.4159(3) 0.6094(3) 0.1826(3) 0.0267(12) Uani 1 1 d . . . . .
C2 C 0.4293(3) 0.6670(3) 0.1423(3) 0.0309(13) Uani 1 1 d . . . . .
C3 C 0.4870(3) 0.7124(3) 0.1614(3) 0.0419(16) Uani 1 1 d . . . . .
H3A H 0.4737 0.7596 0.1547 0.063 Uiso 1 1 calc R U . . .
H3B H 0.5262 0.7021 0.1329 0.063 Uiso 1 1 calc R U . . .
H3C H 0.4987 0.7050 0.2090 0.063 Uiso 1 1 calc R U . . .
C4 C 0.4609(3) 0.5901(3) 0.2417(3) 0.0330(14) Uani 1 1 d . . . . .
H4A H 0.4523 0.6230 0.2784 0.040 Uiso 1 1 calc R U . . .
H4B H 0.4454 0.5454 0.2583 0.040 Uiso 1 1 calc R U . . .
C5 C 0.5367(3) 0.5858(3) 0.2320(2) 0.0252(12) Uani 1 1 d . . . . .
C6 C 0.5655(3) 0.5542(3) 0.1749(2) 0.0207(11) Uani 1 1 d . . . . .
C7 C 0.6374(3) 0.5449(3) 0.1737(2) 0.0225(11) Uani 1 1 d . . . . .
C8 C 0.6746(3) 0.5692(3) 0.2283(3) 0.0243(12) Uani 1 1 d . . . . .
H8A H 0.7223 0.5635 0.2272 0.029 Uiso 1 1 calc R U . . .
C9 C 0.6464(3) 0.6015(3) 0.2846(3) 0.0278(13) Uani 1 1 d . . . . .
C10 C 0.5773(3) 0.6090(3) 0.2841(3) 0.0275(13) Uani 1 1 d . . . . .
H10A H 0.5565 0.6313 0.3212 0.033 Uiso 1 1 calc R U . . .
C11 C 0.6909(3) 0.6242(3) 0.3423(3) 0.0398(16) Uani 1 1 d . . . . .
H11A H 0.6651 0.6225 0.3847 0.060 Uiso 1 1 calc R U . . .
H11B H 0.7062 0.6707 0.3341 0.060 Uiso 1 1 calc R U . . .
H11C H 0.7302 0.5942 0.3457 0.060 Uiso 1 1 calc R U . . .
C12 C 0.6730(3) 0.5077(3) 0.1158(3) 0.0244(12) Uani 1 1 d . . . . .
C13 C 0.7501(3) 0.5086(4) 0.1257(3) 0.0437(17) Uani 1 1 d . . . . .
H13A H 0.7659 0.5561 0.1271 0.052 Uiso 1 1 calc R U . . .
H13B H 0.7613 0.4873 0.1696 0.052 Uiso 1 1 calc R U . . .
C14 C 0.7873(3) 0.4710(4) 0.0690(4) 0.061(2) Uani 1 1 d . . . . .
H14A H 0.8371 0.4723 0.0778 0.073 Uiso 1 1 calc R U . . .
C15 C 0.7724(3) 0.5046(4) 0.0017(4) 0.057(2) Uani 1 1 d . . . . .
H15A H 0.7962 0.4804 -0.0351 0.068 Uiso 1 1 calc R U . . .
H15B H 0.7887 0.5520 0.0024 0.068 Uiso 1 1 calc R U . . .
C16 C 0.6957(3) 0.5031(3) -0.0110(3) 0.0410(16) Uani 1 1 d . . . . .
H16A H 0.6853 0.5252 -0.0553 0.049 Uiso 1 1 calc R U . . .
C17 C 0.6598(3) 0.5406(3) 0.0456(3) 0.0323(13) Uani 1 1 d . . . . .
H17A H 0.6106 0.5408 0.0365 0.039 Uiso 1 1 calc R U . . .
H17B H 0.6756 0.5881 0.0465 0.039 Uiso 1 1 calc R U . . .
C18 C 0.7634(3) 0.3974(4) 0.0679(4) 0.062(2) Uani 1 1 d . . . . .
H18A H 0.7741 0.3755 0.1116 0.074 Uiso 1 1 calc R U . . .
H18B H 0.7871 0.3724 0.0316 0.074 Uiso 1 1 calc R U . . .
C19 C 0.6863(3) 0.3952(3) 0.0555(4) 0.0406(16) Uani 1 1 d . . . . .
H19A H 0.6706 0.3471 0.0543 0.049 Uiso 1 1 calc R U . . .
C20 C 0.6703(3) 0.4296(3) -0.0117(3) 0.0334(15) Uani 1 1 d . . . . .
H20A H 0.6209 0.4289 -0.0195 0.040 Uiso 1 1 calc R U . . .
H20B H 0.6923 0.4045 -0.0491 0.040 Uiso 1 1 calc R U . . .
C21 C 0.6500(3) 0.4335(3) 0.1129(3) 0.0290(13) Uani 1 1 d . . . . .
H21A H 0.6005 0.4317 0.1055 0.035 Uiso 1 1 calc R U . . .
H21B H 0.6599 0.4112 0.1567 0.035 Uiso 1 1 calc R U . . .
K1 K 0.39794(5) 0.39794(5) 0.39794(5) 0.0163(4) Uani 1 3 d S T P . .
N1 N 0.3126(2) 0.3126(2) 0.3126(2) 0.0268(18) Uani 1 3 d S T P . .
N2 N 0.4849(2) 0.4849(2) 0.4849(2) 0.0247(17) Uani 1 3 d S T P . .
O3 O 0.4500(2) 0.35056(17) 0.27457(16) 0.0274(8) Uani 1 1 d . . . . .
O4 O 0.52174(16) 0.44673(19) 0.34571(16) 0.0245(8) Uani 1 1 d . . . . .
C22 C 0.3550(3) 0.2755(3) 0.2653(3) 0.0337(14) Uani 1 1 d . . . . .
H22A H 0.3254 0.2528 0.2319 0.040 Uiso 1 1 calc R U . . .
H22B H 0.3795 0.2398 0.2904 0.040 Uiso 1 1 calc R U . . .
C23 C 0.4062(3) 0.3182(3) 0.2274(3) 0.0329(14) Uani 1 1 d . . . . .
H23A H 0.4329 0.2892 0.1966 0.039 Uiso 1 1 calc R U . . .
H23B H 0.3825 0.3526 0.1999 0.039 Uiso 1 1 calc R U . . .
C24 C 0.5005(3) 0.3886(3) 0.2419(3) 0.0301(13) Uani 1 1 d . . . . .
H24A H 0.4802 0.4295 0.2212 0.036 Uiso 1 1 calc R U . . .
H24B H 0.5216 0.3614 0.2056 0.036 Uiso 1 1 calc R U . . .
C25 C 0.5532(3) 0.4090(3) 0.2928(3) 0.0295(12) Uani 1 1 d . . . . .
H25A H 0.5752 0.3682 0.3118 0.035 Uiso 1 1 calc R U . . .
H25B H 0.5884 0.4369 0.2707 0.035 Uiso 1 1 calc R U . . .
C26 C 0.5705(3) 0.4681(3) 0.3942(3) 0.0323(13) Uani 1 1 d . . . . .
H26A H 0.6086 0.4908 0.3710 0.039 Uiso 1 1 calc R U . . .
H26B H 0.5885 0.4283 0.4187 0.039 Uiso 1 1 calc R U . . .
C27 C 0.5383(3) 0.5155(3) 0.4428(3) 0.0292(12) Uani 1 1 d . . . . .
H27A H 0.5737 0.5341 0.4729 0.035 Uiso 1 1 calc R U . . .
H27B H 0.5185 0.5537 0.4172 0.035 Uiso 1 1 calc R U . . .
O5 O 0.6886(8) 0.2884(9) 0.2559(9) 0.067(4) Uiso 0.3333 1 d . . P . .
C28 C 0.6887(11) 0.2448(13) 0.2055(11) 0.144(8) Uiso 0.6667 1 d . . P A -1
H28A H 0.6949 0.1994 0.2257 0.173 Uiso 0.6667 1 calc R U P A -1
H28B H 0.7297 0.2542 0.1784 0.173 Uiso 0.6667 1 calc R U P A -1
C29 C 0.6343(9) 0.2394(9) 0.1594(10) 0.118(6) Uiso 0.6667 1 d . . P A -1
H29A H 0.6444 0.2041 0.1260 0.177 Uiso 0.6667 1 calc R U P A -1
H29B H 0.5929 0.2275 0.1839 0.177 Uiso 0.6667 1 calc R U P A -1
H29C H 0.6280 0.2827 0.1362 0.177 Uiso 0.6667 1 calc R U P A -1

loop_
_atom_site_aniso_label
_atom_site_aniso_U_11
_atom_site_aniso_U_22
_atom_site_aniso_U_33
_atom_site_aniso_U_23
_atom_site_aniso_U_13
_atom_site_aniso_U_12
Dy1 0.0192(3) 0.0192(3) 0.0192(3) -0.0052(3) 0.0052(3) 0.0052(3)
Dy2 0.01575(18) 0.01575(18) 0.01575(18) -0.0021(2) 0.0021(2) 0.0021(2)
O2 0.051(3) 0.051(3) 0.051(3) -0.002(4) 0.002(4) 0.002(4)
O1 0.0243(19) 0.023(2) 0.0220(19) -0.0053(14) 0.0002(14) 0.0045(14)
C1 0.031(3) 0.027(3) 0.022(3) -0.011(2) 0.008(2) 0.009(2)
C2 0.031(3) 0.028(3) 0.034(3) -0.009(2) 0.003(2) 0.015(2)
C3 0.053(4) 0.033(4) 0.040(4) -0.008(3) -0.014(3) 0.004(3)
C4 0.033(3) 0.043(4) 0.023(3) -0.011(2) 0.008(2) 0.007(3)
C5 0.033(3) 0.024(3) 0.019(3) 0.001(2) 0.003(2) 0.005(2)
C6 0.030(3) 0.019(3) 0.014(2) 0.003(2) 0.001(2) 0.003(2)
C7 0.027(3) 0.018(3) 0.023(3) 0.003(2) 0.000(2) 0.003(2)
C8 0.027(3) 0.019(3) 0.027(3) 0.003(2) -0.003(2) 0.000(2)
C9 0.043(4) 0.019(3) 0.021(3) 0.001(2) -0.007(2) 0.001(2)
C10 0.044(4) 0.023(3) 0.015(3) 0.002(2) -0.001(2) 0.009(2)
C11 0.054(4) 0.036(4) 0.029(3) -0.003(3) -0.016(3) 0.008(3)
C12 0.020(3) 0.029(3) 0.025(3) -0.003(2) 0.005(2) -0.001(2)
C13 0.025(3) 0.060(5) 0.047(4) -0.023(3) 0.003(3) -0.002(3)
C14 0.017(3) 0.103(7) 0.062(5) -0.045(4) 0.002(3) -0.001(3)
C15 0.036(4) 0.082(6) 0.054(5) -0.035(4) 0.027(3) -0.021(4)
C16 0.038(4) 0.055(4) 0.030(4) -0.014(3) 0.014(3) -0.011(3)
C17 0.046(3) 0.027(3) 0.023(3) -0.004(3) 0.009(3) -0.004(3)
C18 0.033(4) 0.082(6) 0.071(6) -0.033(5) -0.004(4) 0.031(4)
C19 0.027(3) 0.039(4) 0.056(4) -0.024(3) 0.001(3) 0.008(3)
C20 0.023(3) 0.041(4) 0.036(3) -0.023(3) 0.008(2) 0.001(2)
C21 0.030(3) 0.026(3) 0.032(3) -0.005(2) -0.002(2) 0.005(2)
K1 0.0163(4) 0.0163(4) 0.0163(4) -0.0010(4) -0.0010(4) -0.0010(4)
N1 0.0268(18) 0.0268(18) 0.0268(18) -0.0051(18) -0.0051(18) -0.0051(18)
N2 0.0247(17) 0.0247(17) 0.0247(17) -0.0029(17) -0.0029(17) -0.0029(17)
O3 0.036(2) 0.026(2) 0.0199(19) -0.0040(14) 0.0085(17) -0.0043(17)
O4 0.0226(19) 0.028(2) 0.0224(19) -0.0012(16) 0.0026(14) -0.0025(16)
C22 0.041(4) 0.030(3) 0.029(3) -0.014(2) -0.005(3) -0.004(3)
C23 0.053(4) 0.032(3) 0.014(3) -0.010(2) 0.002(3) 0.001(3)
C24 0.037(3) 0.029(3) 0.024(3) 0.000(2) 0.015(2) 0.003(2)
C25 0.023(3) 0.037(3) 0.028(3) 0.002(2) 0.012(2) 0.004(2)
C26 0.019(3) 0.039(4) 0.039(3) 0.012(3) 0.000(2) -0.011(2)
C27 0.028(3) 0.026(3) 0.034(3) 0.001(2) -0.011(3) -0.012(2)

loop_
_atom_type_symbol
_atom_type_description
_atom_type_scat_dispersion_real
_atom_type_scat_dispersion_imag
_atom_type_scat_source
C C 0.0033 0.0016 'International Tables Vol C Tables 4.2.6.8 and 6.1.1.4'
H H 0.0000 0.0000 'International Tables Vol C Tables 4.2.6.8 and 6.1.1.4'
N N 0.0061 0.0033 'International Tables Vol C Tables 4.2.6.8 and 6.1.1.4'
O O 0.0106 0.0060 'International Tables Vol C Tables 4.2.6.8 and 6.1.1.4'
K K 0.2009 0.2494 'International Tables Vol C Tables 4.2.6.8 and 6.1.1.4'
Dy Dy -0.1892 4.4098 'International Tables Vol C Tables 4.2.6.8 and 6.1.1.4'

loop_
_geom_angle_atom_site_label_1
_geom_angle_atom_site_label_2
_geom_angle_atom_site_label_3
_geom_angle
_geom_angle_site_symmetry_1
_geom_angle_site_symmetry_3
Cnt Dy1 O1 107.1 . .
Cnt Dy1 O2 180.0 . .
Cnt Dy2 O2 180.0 . .
Dy2 Dy1 O1 72.94(9) . 7_564
Dy2 Dy1 O1 72.94(9) . 10_655
O1 Dy1 O1 111.77(8) 7_564 10_655
Dy2 Dy1 O1 72.94(9) . .
O1 Dy1 O1 111.77(8) 7_564 .
O1 Dy1 O1 111.77(8) 10_655 .
Dy2 Dy1 C1 146.43(12) . 10_655
O1 Dy1 C1 124.77(16) 7_564 10_655
O1 Dy1 C1 73.79(15) 10_655 10_655
O1 Dy1 C1 116.23(15) . 10_655
Dy2 Dy1 C1 146.43(12) . 7_564
O1 Dy1 C1 73.79(15) 7_564 7_564
O1 Dy1 C1 116.23(15) 10_655 7_564
O1 Dy1 C1 124.77(16) . 7_564
C1 Dy1 C1 57.23(19) 10_655 7_564
Dy2 Dy1 C1 146.43(12) . .
O1 Dy1 C1 116.23(15) 7_564 .
O1 Dy1 C1 124.77(16) 10_655 .
O1 Dy1 C1 73.80(15) . .
C1 Dy1 C1 57.23(19) 10_655 .
C1 Dy1 C1 57.23(19) 7_564 .
Dy2 Dy1 C2 147.56(13) . .
O1 Dy1 C2 139.05(16) 7_564 .
O1 Dy1 C2 93.21(16) 10_655 .
O1 Dy1 C2 86.07(15) . .
C1 Dy1 C2 31.63(17) 10_655 .
C1 Dy1 C2 66.01(17) 7_564 .
C1 Dy1 C2 31.62(17) . .
Dy2 Dy1 C2 147.56(12) . 10_655
O1 Dy1 C2 93.21(16) 7_564 10_655
O1 Dy1 C2 86.07(15) 10_655 10_655
O1 Dy1 C2 139.05(16) . 10_655
C1 Dy1 C2 31.62(17) 10_655 10_655
C1 Dy1 C2 31.63(17) 7_564 10_655
C1 Dy1 C2 66.01(17) . 10_655
C2 Dy1 C2 55.4(2) . 10_655
Dy2 Dy1 C2 147.56(12) . 7_564
O1 Dy1 C2 86.07(15) 7_564 7_564
O1 Dy1 C2 139.05(16) 10_655 7_564
O1 Dy1 C2 93.21(16) . 7_564
C1 Dy1 C2 66.01(17) 10_655 7_564
C1 Dy1 C2 31.62(17) 7_564 7_564
C1 Dy1 C2 31.63(17) . 7_564
C2 Dy1 C2 55.4(2) . 7_564
C2 Dy1 C2 55.4(2) 10_655 7_564
Dy2 Dy1 O2 0.00(17) . .
O1 Dy1 O2 72.94(9) 7_564 .
O1 Dy1 O2 72.94(9) 10_655 .
O1 Dy1 O2 72.94(9) . .
C1 Dy1 O2 146.43(12) 10_655 .
C1 Dy1 O2 146.43(12) 7_564 .
C1 Dy1 O2 146.43(12) . .
C2 Dy1 O2 147.56(12) . .
C2 Dy1 O2 147.56(12) 10_655 .
C2 Dy1 O2 147.56(12) 7_564 .
Dy1 Dy2 O2 180.0(2) . .
Dy1 Dy2 O1 91.49(9) . 7_564
O2 Dy2 O1 88.51(9) . 7_564
Dy1 Dy2 O1 91.49(9) . 10_655
O2 Dy2 O1 88.51(9) . 10_655
O1 Dy2 O1 119.933(8) 7_564 10_655
Dy1 Dy2 O1 91.49(9) . .
O2 Dy2 O1 88.51(9) . .
O1 Dy2 O1 119.933(8) 7_564 .
O1 Dy2 O1 119.933(8) 10_655 .
Dy2 O2 Dy1 0.00(13) . .
C6 O1 Dy2 153.4(3) . .
C6 O1 Dy1 141.1(3) . .
Dy2 O1 Dy1 15.57(4) . .
C2 C1 C2 117.6(6) . 7_564
C2 C1 C4 121.8(5) . .
C2 C1 C4 120.5(5) 7_564 .
C2 C1 Dy1 75.0(3) . .
C2 C1 Dy1 75.0(3) 7_564 .
C4 C1 Dy1 121.3(3) . .
C1 C2 C1 122.2(6) . 10_655
C1 C2 C3 118.8(5) . .
C1 C2 C3 119.0(6) 10_655 .
C1 C2 Dy1 73.4(3) . .
C1 C2 Dy1 73.4(3) 10_655 .
C3 C2 Dy1 125.4(4) . .
C5 C4 C1 119.8(4) . .
C10 C5 C6 120.6(5) . .
C10 C5 C4 117.6(5) . .
C6 C5 C4 121.7(5) . .
O1 C6 C5 120.5(5) . .
O1 C6 C7 121.5(4) . .
C5 C6 C7 118.0(4) . .
C8 C7 C6 117.9(4) . .
C8 C7 C12 120.2(5) . .
C6 C7 C12 121.9(4) . .
C7 C8 C9 124.4(5) . .
C10 C9 C8 116.0(5) . .
C10 C9 C11 123.5(5) . .
C8 C9 C11 120.4(6) . .
C9 C10 C5 123.1(5) . .
C7 C12 C13 110.8(4) . .
C7 C12 C21 110.5(4) . .
C13 C12 C21 108.1(5) . .
C7 C12 C17 112.8(4) . .
C13 C12 C17 106.0(4) . .
C21 C12 C17 108.4(4) . .
C14 C13 C12 112.1(5) . .
C15 C14 C18 110.2(6) . .
C15 C14 C13 109.6(6) . .
C18 C14 C13 108.8(6) . .
C14 C15 C16 109.0(5) . .
C17 C16 C15 109.4(5) . .
C17 C16 C20 108.4(5) . .
C15 C16 C20 110.0(6) . .
C16 C17 C12 112.1(5) . .
C14 C18 C19 109.6(5) . .
C20 C19 C21 109.0(5) . .
C20 C19 C18 109.3(6) . .
C21 C19 C18 109.2(5) . .
C19 C20 C16 110.2(5) . .
C12 C21 C19 111.0(5) . .
O3 K1 O3 98.67(11) . 9
O3 K1 O3 98.67(11) . 5
O3 K1 O3 98.67(11) 9 5
O3 K1 O4 120.35(10) . 9
O3 K1 O4 58.61(10) 9 9
O3 K1 O4 135.99(10) 5 9
O3 K1 O4 135.99(10) . 5
O3 K1 O4 120.35(10) 9 5
O3 K1 O4 58.61(10) 5 5
O4 K1 O4 98.37(10) 9 5
O3 K1 O4 58.61(10) . .
O3 K1 O4 135.99(10) 9 .
O3 K1 O4 120.35(10) 5 .
O4 K1 O4 98.37(10) 9 .
O4 K1 O4 98.37(10) 5 .
O3 K1 N1 61.15(8) . .
O3 K1 N1 61.15(8) 9 .
O3 K1 N1 61.15(8) 5 .
O4 K1 N1 119.08(8) 9 .
O4 K1 N1 119.08(8) 5 .
O4 K1 N1 119.08(8) . .
O3 K1 N2 118.85(8) . .
O3 K1 N2 118.85(8) 9 .
O3 K1 N2 118.85(8) 5 .
O4 K1 N2 60.92(8) 9 .
O4 K1 N2 60.92(8) 5 .
O4 K1 N2 60.92(8) . .
N1 K1 N2 180.00(10) . .
C22 N1 C22 109.6(4) . 9
C22 N1 C22 109.6(4) . 5
C22 N1 C22 109.6(4) 9 5
C22 N1 K1 109.3(4) . .
C22 N1 K1 109.3(4) 9 .
C22 N1 K1 109.3(4) 5 .
C27 N2 C27 110.0(3) . 9
C27 N2 C27 110.0(3) . 5
C27 N2 C27 110.0(3) 9 5
C27 N2 K1 108.9(3) . .
C27 N2 K1 108.9(3) 9 .
C27 N2 K1 108.9(3) 5 .
C24 O3 C23 111.8(4) . .
C24 O3 K1 118.7(3) . .
C23 O3 K1 119.7(3) . .
C26 O4 C25 110.7(4) . .
C26 O4 K1 116.2(3) . .
C25 O4 K1 117.9(3) . .
N1 C22 C23 114.9(5) . .
O3 C23 C22 109.4(4) . .
O3 C24 C25 109.2(4) . .
O4 C25 C24 109.1(4) . .
O4 C26 C27 109.4(4) . .
N2 C27 C26 114.4(4) . .
O5 C28 C29 122(2) . .

loop_
_geom_bond_atom_site_label_1
_geom_bond_atom_site_label_2
_geom_bond_distance
_geom_bond_site_symmetry_2
Dy1 Cnt 2.177 .
Dy1 Dy2 0.5965(11) .
Dy1 O1 2.222(3) 7_564
Dy1 O1 2.222(3) 10_655
Dy1 O1 2.222(3) .
Dy1 C1 2.586(5) 10_655
Dy1 C1 2.586(5) 7_564
Dy1 C1 2.586(5) .
Dy1 C2 2.605(6) .
Dy1 C2 2.605(6) 10_655
Dy1 C2 2.605(6) 7_564
Dy2 Cnt 2.773 .
Dy1 O2 2.683(13) .
Dy2 O2 2.087(12) .
Dy2 O1 2.125(3) 7_564
Dy2 O1 2.125(3) 10_655
Dy2 O1 2.125(3) .
O1 C6 1.339(6) .
C1 C2 1.414(8) .
C1 C2 1.415(8) 7_564
C1 C4 1.518(8) .
C2 C1 1.415(8) 10_655
C2 C3 1.500(8) .
C4 C5 1.514(7) .
C5 C10 1.385(7) .
C5 C6 1.411(7) .
C6 C7 1.435(6) .
C7 C8 1.390(7) .
C7 C12 1.533(7) .
C8 C9 1.400(7) .
C9 C10 1.374(8) .
C9 C11 1.509(7) .
C12 C13 1.535(8) .
C12 C21 1.537(8) .
C12 C17 1.556(7) .
C13 C14 1.535(8) .
C14 C15 1.517(11) .
C14 C18 1.530(11) .
C15 C16 1.538(8) .
C16 C17 1.517(8) .
C16 C20 1.539(9) .
C18 C19 1.543(8) .
C19 C20 1.526(9) .
C19 C21 1.543(8) .
K1 O3 2.809(3) .
K1 O3 2.809(3) 9
K1 O3 2.809(3) 5
K1 O4 2.827(3) 9
K1 O4 2.827(3) 5
K1 O4 2.827(3) .
K1 N1 2.922(8) .
K1 N2 2.978(7) .
N1 C22 1.455(6) .
N1 C22 1.455(6) 9
N1 C22 1.455(6) 5
N2 C27 1.474(6) .
N2 C27 1.474(6) 9
N2 C27 1.474(6) 5
O3 C24 1.407(6) .
O3 C23 1.425(6) .
O4 C26 1.423(6) .
O4 C25 1.427(6) .
C22 C23 1.516(8) .
C24 C25 1.504(8) .
C26 C27 1.486(8) .
O5 C28 1.32(2) .
C28 C29 1.41(2) .
